data_7222160
loop_
_publ_author_name
'Babizhet'sky, V.S.'
'le Fur, E.'
'Pivan, J.Y.'
'Guerin, R.'

_publ_section_title
;
 Crystal structure of the ternary arsenide Ce Ni1.91 As1.94
;
_journal_name_full
;
Zeitschrift fuer Naturforschung, Teil B. Anorganische Chemie, Organische 
Chemie (42,1987-)
;
_journal_page_first 1359
_journal_page_last 1366
_journal_volume 57
_journal_year 2002
_chemical_formula_sum 'As1.92 Ce Ni1.91'
_chemical_name_systematic 'Ce Ni1.91 As1.92'
_space_group_IT_number 129
_symmetry_space_group_name_Hall '-P 4a 2a'
_symmetry_space_group_name_H-M 'P 4/n m m :2'
_cell_angle_alpha 90
_cell_angle_beta 90
_cell_angle_gamma 90
_cell_formula_units_Z 2
_cell_length_a 4.112
_cell_length_b 4.112
_cell_length_c 9.601
_cell_volume 162.339
_citation_journal_id_ASTM ZNBSEN
_cod_data_source_file Babizhetsky_ZNBSEN_2002_627.cif
_cod_data_source_block As1.92Ce1Ni1.91
_cod_original_cell_volume 162.3389
_cod_original_formula_sum 'As1.92 Ce1 Ni1.91'
_cod_database_code 7222160

loop_
_symmetry_equiv_pos_as_xyz
x,y,z
-y+1/2,x,z
-x+1/2,-y+1/2,z
y,-x+1/2,z
x+1/2,-y,-z
y+1/2,x+1/2,-z
-x,y+1/2,-z
-y,-x,-z
-x,-y,-z
y-1/2,-x,-z
x-1/2,y-1/2,-z
-y,x-1/2,-z
-x-1/2,y,z
-y-1/2,-x-1/2,z
x,-y-1/2,z
y,x,z

loop_
_atom_site_label
_atom_site_type_symbol
_atom_site_fract_x
_atom_site_fract_y
_atom_site_fract_z
_atom_site_occupancy
_atom_site_U_iso_or_equiv
As1 As 0.25 0.25 0.6329 1 0.0
As2 As 0.75 0.25 0 0.92 0.0
Ni1 Ni 0.75 0.25 0.5 1 0.0
Ce1 Ce 0.25 0.25 0.25042 1 0.0
Ni2 Ni 0.75 0.75 0.119 0.914 0.0
